data_7026275
loop_
_publ_author_name
'Bobka, Roman'
'Roedel, J. Nicolas'
'Wirth, Stefan'
'Lorenz, Ingo-Peter'

_publ_section_title
;
 Reactions of Cu(I)Br with aziridine derivatives. Synthesis,
 characterization and crystal structures of monomeric, dimeric and
 hexameric aziridine (= az) complexes of the formal type [CuBr(az)2]n (n =
 1, 2) and [CuBr(az)]6.
;
_journal_issue 42
_journal_name_full 'Dalton transactions (Cambridge, England : 2003)'
_journal_page_first 10142
_journal_page_last 10147
_journal_paper_doi 10.1039/c0dt00320d
_journal_volume 39
_journal_year 2010
_chemical_formula_moiety 'C8 H18 Br Cu N2'
_chemical_formula_sum 'C8 H18 Br Cu N2'
_chemical_formula_weight 285.692
_chemical_name_common
;((N-(2-Aminoisobutyl)-2,2-dimethylaziridine-2N,N0)-
bromidocopper(i))
;
_chemical_name_systematic
;[(N-(2-Aminoisobutyl)-2,2-dimethylaziridine-2N,N0)-
bromidocopper(I)]
;
_chemical_properties_physical 'air-sensitive, oxygen-sensitive'
_space_group_IT_number 15
_symmetry_cell_setting monoclinic
_symmetry_Int_Tables_number 15
_symmetry_space_group_name_Hall '-C 2yc'
_symmetry_space_group_name_H-M 'C 1 2/c 1'
_atom_sites_solution_hydrogens geom
_atom_sites_solution_primary direct
_atom_sites_solution_secondary difmap
_audit_creation_date 22-Oct-07
_audit_creation_method SHELXL-97
_cell_angle_alpha 90.00
_cell_angle_beta 120.918(3)
_cell_angle_gamma 90.00
_cell_formula_units_Z 8
_cell_length_a 17.6475(9)
_cell_length_b 16.6004(8)
_cell_length_c 9.3899(5)
_cell_measurement_reflns_used 14689
_cell_measurement_temperature 200(2)
_cell_measurement_theta_max 26.022
_cell_measurement_theta_min 3.134
_cell_volume 2359.9(2)
_computing_cell_refinement 'HKL Scalepack (Otwinowski & Minor 1997)'
_computing_data_collection 'Collect (Bruker AXS BV, 1997-2004)'
_computing_data_reduction 'HKL Denzo and Scalepack (Otwinowski & Minor 1997)'
_computing_molecular_graphics
;
Ortep-3 for Windows: L. J. Farrugia, J. Appl. Cryst. 1997, 30, 565
;
_computing_structure_refinement 'SHELXL-97 (Sheldrick, 1997)'
_computing_structure_solution 'SHELXS-97 (Sheldrick, 1990)'
_diffrn_ambient_temperature 200(2)
_diffrn_detector_area_resol_mean 9
_diffrn_measured_fraction_theta_full 0.992
_diffrn_measured_fraction_theta_max 0.992
_diffrn_measurement_device '95mm CCD camera on \k-goniostat'
_diffrn_measurement_device_type KappaCCD
_diffrn_measurement_method 'CCD; rotation images; thick slices'
_diffrn_radiation_collimation 0.25
_diffrn_radiation_monochromator graphite
_diffrn_radiation_probe x-ray
_diffrn_radiation_type MoK\a
_diffrn_radiation_wavelength 0.71073
_diffrn_reflns_av_R_equivalents 0.0494
_diffrn_reflns_av_sigmaI/netI 0.0456
_diffrn_reflns_limit_h_max 21
_diffrn_reflns_limit_h_min -21
_diffrn_reflns_limit_k_max 20
_diffrn_reflns_limit_k_min -20
_diffrn_reflns_limit_l_max 11
_diffrn_reflns_limit_l_min -11
_diffrn_reflns_number 7876
_diffrn_reflns_theta_full 25.99
_diffrn_reflns_theta_max 25.99
_diffrn_reflns_theta_min 3.52
_diffrn_source 'rotating anode X-ray tube'
_diffrn_source_current 55.00
_diffrn_source_power 3.025
_diffrn_source_voltage 55.00
_exptl_absorpt_coefficient_mu 5.194
_exptl_absorpt_correction_T_max 0.856
_exptl_absorpt_correction_T_min 0.412
_exptl_absorpt_correction_type multi-scan
_exptl_absorpt_process_details
;
Sheldrick, G.M. SADABS. Version 2. Multi-Scan Absorption Correction.
University of Goettingen, Germany, 2001
;
_exptl_crystal_colour colourless
_exptl_crystal_density_diffrn 1.60824
_exptl_crystal_density_method 'not measured'
_exptl_crystal_description platelet
_exptl_crystal_F_000 1152
_exptl_crystal_recrystallization_method 'slow isothermic diffusion of n-pentane into a solution in dichloromethane'
_exptl_crystal_size_max 0.12
_exptl_crystal_size_mid 0.10
_exptl_crystal_size_min 0.03
_refine_diff_density_max 0.589
_refine_diff_density_min -0.542
_refine_diff_density_rms 0.080
_refine_ls_extinction_method none
_refine_ls_goodness_of_fit_ref 1.038
_refine_ls_hydrogen_treatment constr
_refine_ls_matrix_type full
_refine_ls_number_parameters 112
_refine_ls_number_reflns 2303
_refine_ls_number_restraints 0
_refine_ls_restrained_S_all 1.038
_refine_ls_R_factor_all 0.0546
_refine_ls_R_factor_gt 0.0351
_refine_ls_shift/su_max 0.001
_refine_ls_shift/su_mean 0.000
_refine_ls_structure_factor_coef Fsqd
_refine_ls_weighting_details 'calc w=1/[\s^2^(Fo^2^)+(0.0384P)^2^+2.0960P] where P=(Fo^2^+2Fc^2^)/3'
_refine_ls_weighting_scheme calc
_refine_ls_wR_factor_gt 0.0823
_refine_ls_wR_factor_ref 0.0900
_reflns_number_gt 1744
_reflns_number_total 2303
_reflns_threshold_expression >2sigma(I)
_cod_data_source_file c0dt00320d.txt
_cod_data_source_block 7_(CCDC-771768)
_cod_original_sg_symbol_Hall -C2yc
_cod_original_sg_symbol_H-M 'C 2/c'
_cod_database_code 7026275
_kl_diffrn_measurement_scan_angle omega-scan
_kl_diffrn_measurement_scan_step_degree 2.0
_kl_diffrn_measurement_scan_time_per_degree 20
_kl_diffrn_measurement_detector_distance 30

loop_
_symmetry_equiv_pos_as_xyz
'x, y, z'
'-x, y, -z+1/2'
'x+1/2, y+1/2, z'
'-x+1/2, y+1/2, -z+1/2'
'-x, -y, -z'
'x, -y, z-1/2'
'-x+1/2, -y+1/2, -z'
'x+1/2, -y+1/2, z-1/2'

loop_
_atom_site_label
_atom_site_type_symbol
_atom_site_fract_x
_atom_site_fract_y
_atom_site_fract_z
_atom_site_U_iso_or_equiv
_atom_site_adp_type
_atom_site_occupancy
_atom_site_symmetry_multiplicity
_atom_site_calc_flag
_atom_site_refinement_flags
Br1 Br 0.14749(3) 0.86975(2) 0.10430(5) 0.04845(16) Uani 1 1 d .
Cu1 Cu 0.14491(3) 1.00254(3) 0.15722(6) 0.04928(18) Uani 1 1 d .
N1 N 0.2525(2) 1.08565(18) 0.2022(4) 0.0520(9) Uani 1 1 d .
N2 N 0.08907(19) 1.10120(17) 0.1805(4) 0.0446(8) Uani 1 1 d .
H2A H 0.0294 1.1005 0.1043 0.053 Uiso 1 1 calc R
H2B H 0.0968 1.1032 0.2850 0.053 Uiso 1 1 calc R
C1 C 0.3454(2) 1.0711(2) 0.2547(5) 0.0510(10) Uani 1 1 d .
C2 C 0.2841(3) 1.0926(3) 0.0816(6) 0.0683(13) Uani 1 1 d .
H2C H 0.2666 1.0498 -0.0032 0.082 Uiso 1 1 calc R
H2D H 0.2889 1.1471 0.0445 0.082 Uiso 1 1 calc R
C3 C 0.4153(3) 1.1319(3) 0.3674(7) 0.0779(16) Uani 1 1 d .
H3A H 0.4714 1.1190 0.3747 0.117 Uiso 1 1 calc R
H3B H 0.4231 1.1295 0.4784 0.117 Uiso 1 1 calc R
H3C H 0.3965 1.1861 0.3217 0.117 Uiso 1 1 calc R
C4 C 0.3743(3) 0.9848(3) 0.2997(8) 0.0793(16) Uani 1 1 d .
H4A H 0.3279 0.9489 0.2193 0.119 Uiso 1 1 calc R
H4B H 0.3852 0.9735 0.4111 0.119 Uiso 1 1 calc R
H4C H 0.4287 0.9758 0.2978 0.119 Uiso 1 1 calc R
C6 C 0.1301(3) 1.1736(2) 0.1527(5) 0.0463(9) Uani 1 1 d .
C5 C 0.2289(2) 1.1618(2) 0.2508(6) 0.0516(10) Uani 1 1 d .
H5A H 0.2581 1.2074 0.2301 0.062 Uiso 1 1 calc R
H5B H 0.2499 1.1606 0.3709 0.062 Uiso 1 1 calc R
C7 C 0.1063(3) 1.2505(2) 0.2124(6) 0.0606(11) Uani 1 1 d .
H7A H 0.0419 1.2563 0.1540 0.091 Uiso 1 1 calc R
H7B H 0.1320 1.2974 0.1891 0.091 Uiso 1 1 calc R
H7C H 0.1297 1.2469 0.3321 0.091 Uiso 1 1 calc R
C8 C 0.0926(3) 1.1788(3) -0.0345(5) 0.0637(12) Uani 1 1 d .
H8A H 0.0285 1.1864 -0.0918 0.096 Uiso 1 1 calc R
H8B H 0.1059 1.1289 -0.0732 0.096 Uiso 1 1 calc R
H8C H 0.1195 1.2245 -0.0585 0.096 Uiso 1 1 calc R

loop_
_atom_site_aniso_label
_atom_site_aniso_U_11
_atom_site_aniso_U_22
_atom_site_aniso_U_33
_atom_site_aniso_U_23
_atom_site_aniso_U_13
_atom_site_aniso_U_12
Br1 0.0522(3) 0.0349(2) 0.0493(3) -0.00479(17) 0.0197(2) -0.00328(16)
Cu1 0.0554(3) 0.0351(3) 0.0477(3) -0.0052(2) 0.0197(3) -0.00249(19)
N1 0.0408(18) 0.0426(18) 0.065(2) -0.0092(16) 0.0218(17) -0.0056(14)
N2 0.0427(18) 0.0420(17) 0.0421(19) -0.0028(14) 0.0168(15) -0.0031(13)
C1 0.037(2) 0.048(2) 0.061(3) 0.003(2) 0.020(2) -0.0016(16)
C2 0.060(3) 0.079(3) 0.069(3) -0.001(3) 0.035(3) 0.000(2)
C3 0.050(3) 0.054(3) 0.101(4) -0.008(3) 0.018(3) -0.009(2)
C4 0.057(3) 0.052(3) 0.121(5) 0.003(3) 0.040(3) 0.003(2)
C6 0.053(2) 0.036(2) 0.050(2) 0.0023(17) 0.026(2) -0.0018(16)
C5 0.047(2) 0.034(2) 0.067(3) -0.0071(19) 0.024(2) -0.0057(16)
C7 0.067(3) 0.039(2) 0.072(3) 0.001(2) 0.033(2) 0.0069(19)
C8 0.062(3) 0.077(3) 0.050(3) 0.011(2) 0.027(2) 0.001(2)

loop_
_atom_type_symbol
_atom_type_description
_atom_type_scat_dispersion_real
_atom_type_scat_dispersion_imag
_atom_type_scat_source
C C 0.0033 0.0016 'International Tables Vol C Tables 4.2.6.8 and 6.1.1.4'
H H 0.0000 0.0000 'International Tables Vol C Tables 4.2.6.8 and 6.1.1.4'
N N 0.0061 0.0033 'International Tables Vol C Tables 4.2.6.8 and 6.1.1.4'
Cu Cu 0.3201 1.2651 'International Tables Vol C Tables 4.2.6.8 and 6.1.1.4'
Br Br -0.2901 2.4595 'International Tables Vol C Tables 4.2.6.8 and 6.1.1.4'

loop_
_exptl_crystal_face_index_h
_exptl_crystal_face_index_k
_exptl_crystal_face_index_l
_exptl_crystal_face_perp_dist
-6 -1 5 0.022000
6 1 -4 0.005000
-6 -7 -1 0.061000
11 -10 0 0.036000
-1 16 1 0.045000
19 20 3 0.061000
-2 3 0 0.065000

loop_
_geom_angle_atom_site_label_1
_geom_angle_atom_site_label_2
_geom_angle_atom_site_label_3
_geom_angle
N2 Cu1 N1 83.66(12)
N2 Cu1 Br1 153.65(9)
N1 Cu1 Br1 122.59(9)
C1 N1 C5 118.7(3)
C1 N1 C2 58.8(3)
C5 N1 C2 116.2(3)
C1 N1 Cu1 131.6(2)
C5 N1 Cu1 104.1(2)
C2 N1 Cu1 121.3(3)
C6 N2 Cu1 109.4(2)
C6 N2 H2A 109.8
Cu1 N2 H2A 109.8
C6 N2 H2B 109.8
Cu1 N2 H2B 109.8
H2A N2 H2B 108.2
C2 C1 N1 61.7(3)
C2 C1 C4 119.6(4)
N1 C1 C4 114.2(3)
C2 C1 C3 118.9(4)
N1 C1 C3 119.4(4)
C4 C1 C3 113.5(4)
C1 C2 N1 59.4(3)
C1 C2 H2C 117.8
N1 C2 H2C 117.8
C1 C2 H2D 117.8
N1 C2 H2D 117.8
H2C C2 H2D 115.0
C1 C3 H3A 109.5
C1 C3 H3B 109.5
H3A C3 H3B 109.5
C1 C3 H3C 109.5
H3A C3 H3C 109.5
H3B C3 H3C 109.5
C1 C4 H4A 109.5
C1 C4 H4B 109.5
H4A C4 H4B 109.5
C1 C4 H4C 109.5
H4A C4 H4C 109.5
H4B C4 H4C 109.5
N2 C6 C5 107.5(3)
N2 C6 C8 106.5(3)
C5 C6 C8 113.0(4)
N2 C6 C7 110.9(3)
C5 C6 C7 109.4(3)
C8 C6 C7 109.5(3)
N1 C5 C6 110.1(3)
N1 C5 H5A 109.6
C6 C5 H5A 109.6
N1 C5 H5B 109.6
C6 C5 H5B 109.6
H5A C5 H5B 108.2
C6 C7 H7A 109.5
C6 C7 H7B 109.5
H7A C7 H7B 109.5
C6 C7 H7C 109.5
H7A C7 H7C 109.5
H7B C7 H7C 109.5
C6 C8 H8A 109.5
C6 C8 H8B 109.5
H8A C8 H8B 109.5
C6 C8 H8C 109.5
H8A C8 H8C 109.5
H8B C8 H8C 109.5

loop_
_geom_bond_atom_site_label_1
_geom_bond_atom_site_label_2
_geom_bond_distance
Br1 Cu1 2.2653(6)
Cu1 N2 1.981(3)
Cu1 N1 2.205(3)
N1 C1 1.469(5)
N1 C5 1.474(5)
N1 C2 1.503(6)
N2 C6 1.493(5)
N2 H2A 0.9200
N2 H2B 0.9200
C1 C2 1.460(6)
C1 C4 1.507(6)
C1 C3 1.523(6)
C2 H2C 0.9900
C2 H2D 0.9900
C3 H3A 0.9800
C3 H3B 0.9800
C3 H3C 0.9800
C4 H4A 0.9800
C4 H4B 0.9800
C4 H4C 0.9800
C6 C5 1.509(5)
C6 C8 1.530(6)
C6 C7 1.538(5)
C5 H5A 0.9900
C5 H5B 0.9900
C7 H7A 0.9800
C7 H7B 0.9800
C7 H7C 0.9800
C8 H8A 0.9800
C8 H8B 0.9800
C8 H8C 0.9800

loop_
_geom_hbond_atom_site_label_D
_geom_hbond_atom_site_label_H
_geom_hbond_atom_site_label_A
_geom_hbond_distance_DH
_geom_hbond_distance_HA
_geom_hbond_distance_DA
_geom_hbond_angle_DHA
_geom_hbond_site_symmetry_A
N2 H2A Br1 0.92 2.75 3.652(3) 168.4 5_575
N2 H2B Br1 0.92 2.69 3.594(3) 167.9 6_576

loop_
_geom_torsion_atom_site_label_1
_geom_torsion_atom_site_label_2
_geom_torsion_atom_site_label_3
_geom_torsion_atom_site_label_4
_geom_torsion
N2 Cu1 N1 C1 161.5(4)
Br1 Cu1 N1 C1 -20.9(4)
N2 Cu1 N1 C5 9.2(3)
Br1 Cu1 N1 C5 -173.2(2)
N2 Cu1 N1 C2 -124.1(3)
Br1 Cu1 N1 C2 53.5(3)
N1 Cu1 N2 C6 20.1(2)
Br1 Cu1 N2 C6 -155.33(19)
C5 N1 C1 C2 -104.9(4)
Cu1 N1 C1 C2 106.0(4)
C5 N1 C1 C4 143.2(4)
C2 N1 C1 C4 -112.0(5)
Cu1 N1 C1 C4 -5.9(6)
C5 N1 C1 C3 4.3(6)
C2 N1 C1 C3 109.1(5)
Cu1 N1 C1 C3 -144.8(4)
C4 C1 C2 N1 103.3(4)
C3 C1 C2 N1 -109.8(4)
C5 N1 C2 C1 109.2(4)
Cu1 N1 C2 C1 -122.7(3)
Cu1 N2 C6 C5 -46.0(3)
Cu1 N2 C6 C8 75.3(3)
Cu1 N2 C6 C7 -165.6(3)
C1 N1 C5 C6 166.7(3)
C2 N1 C5 C6 99.5(4)
Cu1 N1 C5 C6 -36.7(4)
N2 C6 C5 N1 56.1(4)
C8 C6 C5 N1 -61.2(4)
C7 C6 C5 N1 176.6(3)
